data_9002537
loop_
_publ_author_name
'Berry, A. J.'
'James, M.'

_publ_section_title
;
 Refinement of hydrogen positions in synthetic hydroxyl-clinohumite
 by powder neutron diffraction
;
_journal_name_full 'American Mineralogist'
_journal_page_first 181
_journal_page_last 184
_journal_volume 86
_journal_year 2001
_chemical_formula_sum 'D2 Mg9 O18 Si4'
_chemical_name_mineral 'Hydroxylclinohumite (deuterated)'
_space_group_IT_number 14
_symmetry_space_group_name_Hall '-P 2xab'
_symmetry_space_group_name_H-M 'P 21/b 1 1'
_cell_angle_alpha 100.63
_cell_angle_beta 90
_cell_angle_gamma 90
_cell_length_a 4.7488
_cell_length_b 10.2875
_cell_length_c 13.6967
_cell_formula_units_Z 2
_cell_volume 657.646
_exptl_crystal_density_diffrn 3.147
_cod_original_formula_sum 'Mg9 Si4 O18 D2'
_cod_database_code 9002537

loop_
_symmetry_equiv_pos_as_xyz
x,y,z
1/2-x,1/2+y,z
1/2+x,1/2-y,-z
-x,-y,-z

loop_
_atom_site_label
_atom_site_fract_x
_atom_site_fract_y
_atom_site_fract_z
_atom_site_occupancy
_atom_site_U_iso_or_equiv
Mg1 0.50000 0.00000 0.50000 1.00000 0.00633
Mg2 0.49500 0.94800 0.27350 1.00000 0.00887
Mg3 0.00300 0.14400 0.17110 1.00000 0.00633
Mg4 0.50400 0.25230 0.38720 1.00000 0.01140
Mg5 0.49200 0.87700 0.04430 1.00000 0.01013
Si1 0.07300 0.06660 0.38970 1.00000 0.01267
Si2 0.07800 0.17390 0.83410 1.00000 0.01520
O1 0.73300 0.06470 0.38920 1.00000 0.01267
O2 0.27700 0.42000 0.38810 1.00000 0.01140
O3 0.22400 0.11200 0.29320 1.00000 0.00760
O4 0.22400 0.15750 0.48690 1.00000 0.01013
O5 0.23800 0.32400 0.16380 1.00000 0.00507
O6 0.77500 0.97030 0.16440 1.00000 0.00887
O7 0.72500 0.28250 0.26370 1.00000 0.00887
O8 0.72800 0.22940 0.07150 1.00000 0.01013
O9 0.26100 0.05290 0.05960 1.00000 0.01900
D1 0.09800 0.01700 0.00800 0.52000 0.03800
D2 0.41800 0.08800 0.11500 0.48000 0.03800

_database_code_amcsd 0002626
